data_4512137
loop_
_publ_author_name
'Kang, Yi-Fan'
'Liu, Jian-Qiang'
'Liu, Bo'
'Zhang, Wen-Tao'
'Liu, Qing'
'Liu, Ping'
'Wang, Yao-Yu'

_publ_section_title
;
 Series of Cd(II) and Pb(II) Coordination Polymers Based on a Multilinker
 (R,S-)2,2&#x2032;-Bipyridine-3,3&#x2032;-dicarboxylate-1,1&#x2032;-dioxide
;
_journal_issue 11
_journal_name_full 'Crystal Growth &amp; Design'
_journal_page_first 5466
_journal_paper_doi 10.1021/cg5006192
_journal_volume 14
_journal_year 2014
_chemical_formula_sum 'C39 H41 Cd2 N7 O18'
_chemical_formula_weight 1120.59
_chemical_name_systematic
; 
 ? 
;
_space_group_IT_number 60
_symmetry_cell_setting orthorhombic
_symmetry_space_group_name_Hall '-P 2n 2ab'
_symmetry_space_group_name_H-M 'P b c n'
_atom_sites_solution_hydrogens geom
_atom_sites_solution_primary direct
_atom_sites_solution_secondary difmap
_audit_creation_method SHELXL-97
_cell_angle_alpha 90.00
_cell_angle_beta 90.00
_cell_angle_gamma 90.00
_cell_formula_units_Z 4
_cell_length_a 24.542(4)
_cell_length_b 12.641(2)
_cell_length_c 15.446(3)
_cell_measurement_reflns_used 4272
_cell_measurement_temperature 296(2)
_cell_measurement_theta_max 23.84
_cell_measurement_theta_min 2.66
_cell_volume 4791.9(14)
_computing_cell_refinement 'Bruker SAINT'
_computing_data_collection 'Bruker APEX2'
_computing_data_reduction 'Bruker SAINT'
_computing_molecular_graphics 'Bruker SHELXTL'
_computing_publication_material 'Bruker SHELXTL'
_computing_structure_refinement 'SHELXL-97 (Sheldrick, 2008)'
_computing_structure_solution 'SHELXS-97 (Sheldrick, 2008)'
_diffrn_ambient_temperature 296(2)
_diffrn_measured_fraction_theta_full 0.993
_diffrn_measured_fraction_theta_max 0.993
_diffrn_measurement_device_type 'Bruker APEX-II CCD'
_diffrn_measurement_method '\f and \w scans'
_diffrn_radiation_monochromator graphite
_diffrn_radiation_source 'fine-focus sealed tube'
_diffrn_radiation_type MoK\a
_diffrn_radiation_wavelength 0.71073
_diffrn_reflns_av_R_equivalents 0.0549
_diffrn_reflns_av_sigmaI/netI 0.0420
_diffrn_reflns_limit_h_max 29
_diffrn_reflns_limit_h_min -28
_diffrn_reflns_limit_k_max 15
_diffrn_reflns_limit_k_min -14
_diffrn_reflns_limit_l_max 18
_diffrn_reflns_limit_l_min -12
_diffrn_reflns_number 22482
_diffrn_reflns_theta_full 25.00
_diffrn_reflns_theta_max 25.00
_diffrn_reflns_theta_min 2.64
_exptl_absorpt_coefficient_mu 0.965
_exptl_absorpt_correction_T_max 0.7607
_exptl_absorpt_correction_T_min 0.7351
_exptl_absorpt_correction_type multi-scan
_exptl_absorpt_process_details SADABS
_exptl_crystal_colour colorless
_exptl_crystal_density_diffrn 1.553
_exptl_crystal_density_method 'not measured'
_exptl_crystal_description block
_exptl_crystal_F_000 2256
_exptl_crystal_size_max 0.34
_exptl_crystal_size_mid 0.33
_exptl_crystal_size_min 0.30
_refine_diff_density_max 1.472
_refine_diff_density_min -1.634
_refine_diff_density_rms 0.179
_refine_ls_extinction_coef 0.0041(6)
_refine_ls_extinction_expression Fc^*^=kFc[1+0.001xFc^2^\l^3^/sin(2\q)]^-1/4^
_refine_ls_extinction_method SHELXL
_refine_ls_goodness_of_fit_ref 1.038
_refine_ls_hydrogen_treatment constr
_refine_ls_matrix_type full
_refine_ls_number_parameters 325
_refine_ls_number_reflns 4194
_refine_ls_number_restraints 0
_refine_ls_restrained_S_all 1.038
_refine_ls_R_factor_all 0.0790
_refine_ls_R_factor_gt 0.0587
_refine_ls_shift/su_max 0.000
_refine_ls_shift/su_mean 0.000
_refine_ls_structure_factor_coef Fsqd
_refine_ls_weighting_details 'calc w=1/[\s^2^(Fo^2^)+(0.1173P)^2^+4.0399P] where P=(Fo^2^+2Fc^2^)/3'
_refine_ls_weighting_scheme calc
_refine_ls_wR_factor_gt 0.1642
_refine_ls_wR_factor_ref 0.1795
_reflns_number_gt 3009
_reflns_number_total 4194
_reflns_threshold_expression >2sigma(I)
_cod_data_source_file 2.cif
_cod_data_source_block 2
_cod_depositor_comments
;
The following automatic conversions were performed:

'_symmetry_cell_setting' value 'Orthorhombic' changed to
'orthorhombic' according to
/home/saulius/struct/COD-crude-data--automatic-downloads/rss-feeds/ACS/lib/dictionaries/cif_core.dic
dictionary named 'cif_core.dic' version 2.4.2 from 2011-04-26.

Automatic conversion script
Id: cif_fix_values 2827 2014-09-09 07:05:25Z andrius 

 Adding full bibliography for 4512136--4512141.cif.
;
_cod_original_sg_symbol_H-M 'Pbcn '
_cod_database_code 4512137

loop_
_symmetry_equiv_pos_as_xyz
'x, y, z'
'-x+1/2, -y+1/2, z+1/2'
'x+1/2, -y+1/2, -z'
'-x, y, -z+1/2'
'-x, -y, -z'
'x-1/2, y-1/2, -z-1/2'
'-x-1/2, y-1/2, z'
'x, -y, z-1/2'

loop_
_atom_site_label
_atom_site_type_symbol
_atom_site_fract_x
_atom_site_fract_y
_atom_site_fract_z
_atom_site_U_iso_or_equiv
_atom_site_adp_type
_atom_site_occupancy
_atom_site_symmetry_multiplicity
_atom_site_calc_flag
_atom_site_refinement_flags
_atom_site_disorder_assembly
_atom_site_disorder_group
C1 C 0.6256(3) 0.5354(6) 0.0263(5) 0.0533(18) Uani 1 1 d . . .
H1 H 0.6128 0.5172 -0.0283 0.064 Uiso 0.950(14) 1 calc PR A 1
C2 C 0.5908(3) 0.5757(7) 0.0865(5) 0.066(2) Uani 1 1 d . . .
H2 H 0.5542 0.5854 0.0732 0.079 Uiso 1 1 calc R . .
C3 C 0.6106(3) 0.6022(7) 0.1681(5) 0.061(2) Uani 1 1 d . . .
H3 H 0.5871 0.6309 0.2091 0.073 Uiso 1 1 calc R . .
C4 C 0.6641(3) 0.5868(5) 0.1889(4) 0.0443(16) Uani 1 1 d . . .
C5 C 0.6985(3) 0.5456(5) 0.1263(4) 0.0376(14) Uani 1 1 d . . .
C6 C 0.7577(3) 0.5242(5) 0.1392(4) 0.0373(14) Uani 1 1 d . . .
C7 C 0.8006(3) 0.5884(5) 0.1128(4) 0.0389(14) Uani 1 1 d . . .
C8 C 0.8529(3) 0.5574(6) 0.1301(5) 0.0538(18) Uani 1 1 d . . .
H8 H 0.8822 0.5990 0.1123 0.065 Uiso 1 1 calc R . .
C9 C 0.8621(3) 0.4624(6) 0.1749(5) 0.059(2) Uani 1 1 d . . .
H9 H 0.8974 0.4424 0.1893 0.070 Uiso 1 1 calc R . .
C10 C 0.8196(3) 0.4000(6) 0.1971(4) 0.058(2) Uani 1 1 d . . .
H10 H 0.8258 0.3356 0.2244 0.070 Uiso 1 1 calc R . .
C11 C 0.6852(3) 0.6180(5) 0.2775(4) 0.0476(17) Uani 1 1 d . . .
C12 C 0.7880(3) 0.6872(5) 0.0604(4) 0.0403(15) Uani 1 1 d . . .
C13 C 0.8430(3) 0.5229(6) 0.4112(5) 0.0496(17) Uani 1 1 d . . .
H13 H 0.8172 0.4766 0.3884 0.059 Uiso 1 1 calc R . .
C14 C 0.8962(3) 0.4903(7) 0.4122(5) 0.061(2) Uani 1 1 d . . .
H14 H 0.9058 0.4252 0.3887 0.073 Uiso 1 1 calc R . .
C15 C 0.9349(3) 0.5541(6) 0.4479(5) 0.0504(18) Uani 1 1 d . . .
C16 C 0.9179(3) 0.6521(6) 0.4786(6) 0.065(2) Uani 1 1 d . . .
H16 H 0.9429 0.6999 0.5011 0.078 Uiso 1 1 calc R . .
C17 C 0.8630(3) 0.6772(6) 0.4753(6) 0.058(2) Uani 1 1 d . . .
H17 H 0.8518 0.7412 0.4991 0.070 Uiso 1 1 calc R . .
C18 C 0.9936(3) 0.5235(8) 0.4546(5) 0.066(2) Uani 1 1 d . . .
H18A H 1.0162 0.5852 0.4447 0.079 Uiso 1 1 calc R . .
H18B H 1.0021 0.4716 0.4104 0.079 Uiso 1 1 calc R . .
Cd1 Cd 0.735480(17) 0.67365(3) 0.43249(3) 0.0315(2) Uani 1 1 d . . .
N1 N 0.8254(2) 0.6151(4) 0.4401(3) 0.0417(13) Uani 1 1 d . . .
N2 N 0.7679(2) 0.4310(4) 0.1798(3) 0.0436(13) Uani 1 1 d . . .
N3 N 0.6780(2) 0.5222(4) 0.0457(3) 0.0410(13) Uani 1 1 d . . .
O1 O 0.7330(2) 0.5921(4) 0.2964(3) 0.0587(14) Uani 1 1 d . . .
O2 O 0.6558(2) 0.6687(5) 0.3265(3) 0.0762(19) Uani 1 1 d . . .
O3 O 0.82731(19) 0.7307(4) 0.0205(3) 0.0548(13) Uani 1 1 d . . .
O4 O 0.73989(19) 0.7185(4) 0.0551(3) 0.0448(12) Uani 1 1 d . . .
O5 O 0.7121(2) 0.4927(3) -0.0157(3) 0.0419(17) Uani 0.950(14) 1 d P . .
O6 O 0.7266(2) 0.3709(4) 0.2037(3) 0.0577(13) Uani 1 1 d . . .
O7 O 0.7652(2) 0.8315(3) 0.3711(3) 0.0563(15) Uani 1 1 d . . .
H7A H 0.7946 0.8596 0.4051 0.084 Uiso 1 1 d R . .
H7C H 0.7776 0.8184 0.3132 0.084 Uiso 1 1 d R . .
C1A C 0.0712(11) 0.8002(19) 0.3849(18) 0.101(7) Uani 0.50 1 d P B -1
H1A H 0.1009 0.8439 0.3965 0.121 Uiso 0.50 1 calc PR B -1
C2A C 0.0234(9) 0.6938(17) 0.2639(17) 0.106(7) Uani 0.50 1 d P B -1
H2A1 H 0.0363 0.6240 0.2503 0.158 Uiso 0.50 1 calc PR B -1
H2A2 H 0.0090 0.7263 0.2126 0.158 Uiso 0.50 1 calc PR B -1
H2A3 H -0.0046 0.6893 0.3071 0.158 Uiso 0.50 1 calc PR B -1
C3A C 0.1148(10) 0.7908(19) 0.2389(15) 0.106(7) Uani 0.50 1 d P B -1
H3A1 H 0.0998 0.8217 0.1874 0.158 Uiso 0.50 1 calc PR B -1
H3A2 H 0.1359 0.7296 0.2237 0.158 Uiso 0.50 1 calc PR B -1
H3A3 H 0.1377 0.8415 0.2675 0.158 Uiso 0.50 1 calc PR B -1
N1A N 0.0697(8) 0.7591(16) 0.2980(13) 0.103(5) Uani 0.50 1 d P B -1
O1A O 0.0420(7) 0.7883(14) 0.4427(10) 0.103(5) Uani 0.50 1 d P B -1
O1W O 0.5463(3) 0.6928(6) 0.3826(6) 0.107(2) Uani 1 1 d . . .
H1D H 0.5531 0.7302 0.4269 0.161 Uiso 1 1 d R . .
H1C H 0.5749 0.6574 0.3715 0.161 Uiso 1 1 d R . .
O2W O 0.5000 0.8353(8) 0.2500 0.114(4) Uani 1 2 d S . .
H2D H 0.5029 0.7931 0.2935 0.171 Uiso 1 1 d R . .

loop_
_atom_site_aniso_label
_atom_site_aniso_U_11
_atom_site_aniso_U_22
_atom_site_aniso_U_33
_atom_site_aniso_U_23
_atom_site_aniso_U_13
_atom_site_aniso_U_12
C1 0.054(4) 0.064(5) 0.041(4) -0.003(4) -0.010(3) -0.010(4)
C2 0.044(4) 0.082(6) 0.072(5) 0.000(5) -0.004(4) -0.002(4)
C3 0.049(4) 0.081(6) 0.052(5) 0.002(4) 0.010(4) 0.007(4)
C4 0.044(4) 0.050(4) 0.039(4) -0.002(3) 0.008(3) 0.001(3)
C5 0.049(4) 0.032(3) 0.032(3) 0.000(3) 0.000(3) -0.005(3)
C6 0.052(4) 0.034(3) 0.026(3) 0.003(3) 0.002(3) 0.006(3)
C7 0.049(4) 0.041(4) 0.027(3) 0.005(3) 0.005(3) 0.005(3)
C8 0.049(4) 0.059(4) 0.054(4) 0.015(4) -0.003(3) 0.003(3)
C9 0.046(4) 0.070(5) 0.059(5) 0.017(4) 0.000(3) 0.020(4)
C10 0.068(5) 0.063(5) 0.043(4) 0.021(4) 0.005(4) 0.027(4)
C11 0.071(5) 0.048(4) 0.024(3) -0.004(3) 0.007(3) 0.002(4)
C12 0.046(4) 0.042(4) 0.033(3) 0.003(3) -0.004(3) 0.002(3)
C13 0.051(4) 0.043(4) 0.055(4) -0.010(3) -0.007(3) 0.006(3)
C14 0.055(5) 0.066(5) 0.062(5) -0.010(4) 0.003(4) 0.021(4)
C15 0.042(4) 0.055(4) 0.055(4) 0.007(3) -0.001(3) 0.011(3)
C16 0.034(4) 0.066(5) 0.095(6) -0.017(5) -0.001(4) -0.007(4)
C17 0.045(4) 0.048(4) 0.082(6) -0.006(4) -0.008(4) 0.007(3)
C18 0.040(4) 0.091(6) 0.067(5) 0.000(5) 0.008(4) 0.018(4)
Cd1 0.0362(3) 0.0294(3) 0.0289(3) -0.00203(17) -0.00135(17) 0.00333(18)
N1 0.036(3) 0.041(3) 0.048(3) 0.002(3) -0.001(2) 0.003(2)
N2 0.060(3) 0.042(3) 0.028(3) 0.002(2) 0.007(2) 0.001(3)
N3 0.058(3) 0.036(3) 0.029(3) -0.004(2) 0.000(2) -0.004(3)
O1 0.074(4) 0.072(4) 0.030(3) -0.009(2) -0.004(2) -0.004(3)
O2 0.059(3) 0.128(5) 0.041(3) -0.030(3) -0.016(3) 0.027(3)
O3 0.051(3) 0.055(3) 0.058(3) 0.023(3) 0.007(2) 0.001(2)
O4 0.052(3) 0.042(3) 0.041(3) 0.007(2) -0.006(2) 0.002(2)
O5 0.062(3) 0.037(3) 0.027(3) -0.0083(19) 0.007(2) 0.002(2)
O6 0.086(4) 0.039(3) 0.049(3) 0.008(2) 0.002(3) -0.003(3)
O7 0.097(4) 0.035(3) 0.037(3) 0.005(2) -0.002(2) -0.007(2)
C1A 0.099(17) 0.105(17) 0.098(18) -0.007(15) 0.005(15) -0.010(14)
C2A 0.098(17) 0.117(18) 0.101(18) -0.009(15) 0.004(15) -0.011(13)
C3A 0.100(16) 0.119(18) 0.098(17) -0.002(14) 0.009(14) -0.013(14)
N1A 0.100(13) 0.112(14) 0.096(13) -0.005(12) 0.006(11) -0.006(12)
O1A 0.106(12) 0.109(12) 0.095(12) -0.009(9) 0.016(9) -0.019(10)
O1W 0.093(5) 0.123(6) 0.106(6) -0.006(5) 0.003(5) 0.002(4)
O2W 0.126(10) 0.103(8) 0.113(9) 0.000 -0.012(7) 0.000

loop_
_atom_type_symbol
_atom_type_description
_atom_type_scat_dispersion_real
_atom_type_scat_dispersion_imag
_atom_type_scat_source
C C 0.0033 0.0016 'International Tables Vol C Tables 4.2.6.8 and 6.1.1.4'
H H 0.0000 0.0000 'International Tables Vol C Tables 4.2.6.8 and 6.1.1.4'
Cd Cd -0.8075 1.2024 'International Tables Vol C Tables 4.2.6.8 and 6.1.1.4'
N N 0.0061 0.0033 'International Tables Vol C Tables 4.2.6.8 and 6.1.1.4'
O O 0.0106 0.0060 'International Tables Vol C Tables 4.2.6.8 and 6.1.1.4'

loop_
_geom_angle_atom_site_label_1
_geom_angle_atom_site_label_2
_geom_angle_atom_site_label_3
_geom_angle
_geom_angle_site_symmetry_1
_geom_angle_site_symmetry_3
N3 C1 C2 120.0(7) . .
N3 C1 H1 120.0 . .
C2 C1 H1 120.0 . .
C1 C2 C3 119.3(7) . .
C1 C2 H2 120.4 . .
C3 C2 H2 120.4 . .
C4 C3 C2 120.9(7) . .
C4 C3 H3 119.5 . .
C2 C3 H3 119.5 . .
C3 C4 C5 118.4(6) . .
C3 C4 C11 120.2(6) . .
C5 C4 C11 121.4(6) . .
N3 C5 C4 119.3(6) . .
N3 C5 C6 116.0(5) . .
C4 C5 C6 124.7(5) . .
N2 C6 C7 120.1(6) . .
N2 C6 C5 113.5(5) . .
C7 C6 C5 126.3(5) . .
C8 C7 C6 119.1(6) . .
C8 C7 C12 122.0(6) . .
C6 C7 C12 118.8(6) . .
C7 C8 C9 119.4(7) . .
C7 C8 H8 120.3 . .
C9 C8 H8 120.3 . .
C10 C9 C8 120.0(7) . .
C10 C9 H9 120.0 . .
C8 C9 H9 120.0 . .
C9 C10 N2 120.3(6) . .
C9 C10 H10 119.8 . .
N2 C10 H10 119.8 . .
O2 C11 O1 123.0(6) . .
O2 C11 C4 119.6(7) . .
O1 C11 C4 117.5(6) . .
O4 C12 O3 123.3(6) . .
O4 C12 C7 119.2(6) . .
O3 C12 C7 117.4(6) . .
O4 C12 Cd1 62.9(3) . 2_664
O3 C12 Cd1 61.7(3) . 2_664
C7 C12 Cd1 165.0(4) . 2_664
N1 C13 C14 125.0(7) . .
N1 C13 H13 117.5 . .
C14 C13 H13 117.5 . .
C15 C14 C13 119.4(7) . .
C15 C14 H14 120.3 . .
C13 C14 H14 120.3 . .
C14 C15 C16 117.1(6) . .
C14 C15 C18 123.2(7) . .
C16 C15 C18 119.7(7) . .
C17 C16 C15 118.9(7) . .
C17 C16 H16 120.5 . .
C15 C16 H16 120.5 . .
N1 C17 C16 123.7(7) . .
N1 C17 H17 118.1 . .
C16 C17 H17 118.1 . .
C15 C18 C18 110.9(7) . 5_766
C15 C18 H18A 109.5 . .
C18 C18 H18A 109.5 5_766 .
C15 C18 H18B 109.5 . .
C18 C18 H18B 109.5 5_766 .
H18A C18 H18B 108.1 . .
O5 Cd1 O7 174.09(17) 8_566 .
O5 Cd1 N1 85.92(18) 8_566 .
O7 Cd1 N1 89.8(2) . .
O5 Cd1 O1 84.51(17) 8_566 .
O7 Cd1 O1 91.16(19) . .
N1 Cd1 O1 86.02(19) . .
O5 Cd1 O3 95.92(17) 8_566 2_665
O7 Cd1 O3 89.99(18) . 2_665
N1 Cd1 O3 138.08(17) . 2_665
O1 Cd1 O3 135.90(18) . 2_665
O5 Cd1 O4 107.65(16) 8_566 2_665
O7 Cd1 O4 75.90(17) . 2_665
N1 Cd1 O4 84.40(17) . 2_665
O1 Cd1 O4 163.88(17) . 2_665
O3 Cd1 O4 55.05(15) 2_665 2_665
O5 Cd1 O2 90.57(19) 8_566 .
O7 Cd1 O2 90.0(2) . .
N1 Cd1 O2 138.63(18) . .
O1 Cd1 O2 52.63(18) . .
O3 Cd1 O2 83.29(16) 2_665 .
O4 Cd1 O2 135.26(17) 2_665 .
O5 Cd1 C12 106.52(18) 8_566 2_665
O7 Cd1 C12 78.85(19) . 2_665
N1 Cd1 C12 111.8(2) . 2_665
O1 Cd1 C12 159.3(2) . 2_665
O3 Cd1 C12 27.94(19) 2_665 2_665
O4 Cd1 C12 27.5(2) 2_665 2_665
O2 Cd1 C12 108.7(2) . 2_665
C13 N1 C17 115.7(6) . .
C13 N1 Cd1 124.9(5) . .
C17 N1 Cd1 119.4(4) . .
O6 N2 C10 119.8(6) . .
O6 N2 C6 119.2(6) . .
C10 N2 C6 121.0(6) . .
O5 N3 C1 119.1(5) . .
O5 N3 C5 118.7(5) . .
C1 N3 C5 122.1(6) . .
C11 O1 Cd1 96.8(4) . .
C11 O2 Cd1 87.6(4) . .
C12 O3 Cd1 90.3(4) . 2_664
C12 O4 Cd1 89.6(4) . 2_664
N3 O5 Cd1 131.4(4) . 8_565
Cd1 O7 H7A 109.4 . .
Cd1 O7 H7C 109.4 . .
H7A O7 H7C 109.5 . .
O1A C1A N1A 131(2) . .
O1A C1A H1A 114.5 . .
N1A C1A H1A 114.5 . .
C1A N1A C3A 117.1(19) . .
C1A N1A C2A 123.0(19) . .
C3A N1A C2A 119.7(19) . .
H1D O1W H1C 107.1 . .

loop_
_geom_bond_atom_site_label_1
_geom_bond_atom_site_label_2
_geom_bond_distance
_geom_bond_site_symmetry_2
C1 N3 1.331(9) .
C1 C2 1.361(11) .
C1 H1 0.9300 .
C2 C3 1.392(11) .
C2 H2 0.9300 .
C3 C4 1.366(10) .
C3 H3 0.9300 .
C4 C5 1.385(9) .
C4 C11 1.516(9) .
C5 N3 1.375(8) .
C5 C6 1.489(9) .
C6 N2 1.358(8) .
C6 C7 1.392(9) .
C7 C8 1.369(9) .
C7 C12 1.519(9) .
C8 C9 1.405(10) .
C8 H8 0.9300 .
C9 C10 1.352(11) .
C9 H9 0.9300 .
C10 N2 1.355(9) .
C10 H10 0.9300 .
C11 O2 1.226(8) .
C11 O1 1.252(9) .
C12 O4 1.249(9) .
C12 O3 1.269(8) .
C12 Cd1 2.708(6) 2_664
C13 N1 1.321(9) .
C13 C14 1.370(10) .
C13 H13 0.9300 .
C14 C15 1.362(11) .
C14 H14 0.9300 .
C15 C16 1.391(11) .
C15 C18 1.495(10) .
C16 C17 1.385(10) .
C16 H16 0.9300 .
C17 N1 1.327(9) .
C17 H17 0.9300 .
C18 C18 1.554(15) 5_766
C18 H18A 0.9700 .
C18 H18B 0.9700 .
Cd1 O5 2.322(4) 8_566
Cd1 O7 2.326(4) .
Cd1 N1 2.330(5) .
Cd1 O1 2.342(5) .
Cd1 O3 2.385(5) 2_665
Cd1 O4 2.410(5) 2_665
Cd1 O2 2.551(5) .
Cd1 C12 2.708(6) 2_665
N2 O6 1.318(7) .
N3 O5 1.319(7) .
O3 Cd1 2.385(5) 2_664
O4 Cd1 2.410(5) 2_664
O5 Cd1 2.322(4) 8_565
O7 H7A 0.9600 .
O7 H7C 0.9600 .
C1A O1A 1.16(3) .
C1A N1A 1.44(3) .
C1A H1A 0.9300 .
C2A N1A 1.50(3) .
C2A H2A1 0.9600 .
C2A H2A2 0.9600 .
C2A H2A3 0.9600 .
C3A N1A 1.49(3) .
C3A H3A1 0.9600 .
C3A H3A2 0.9600 .
C3A H3A3 0.9600 .
O1W H1D 0.8490 .
O1W H1C 0.8491 .
O2W H2D 0.8601 .
